data_4107506
loop_
_publ_author_name
'Shinji Kanegawa'
'Satoru Karasawa'
'Masataka Maeyama'
'Motohiro Nakano'
'Noboru Koga'

_publ_contact_author_address
;Graduate School of Pharmaceutical Sciences
 Kyushu University
 3-1-1 Maidashi, Higashi-ku, Fukuoka
 Japan
;
_publ_contact_author_email koga@fc.phar.kyushu-u.ac.jp
_publ_contact_author_fax +81-92-642-6590
_publ_contact_author_name 'Noboru Koga'
_publ_contact_author_phone +81-92-642-6590
_publ_section_title
;
 Crystal Design of Monometallic Single-Molecule Magnets Consisting of
 Cobalt-Aminoxyl Heterospins
;
_journal_name_full 'Journal of the American Chemical Society'
_journal_page_first 3079
_journal_page_last 3094
_journal_paper_doi 10.1021/ja0767579
_journal_volume 130
_journal_year 2008
_chemical_formula_moiety 'C29 H21 N2 O '
_chemical_formula_sum 'C29 H21 N2 O'
_chemical_formula_weight 413.50
_space_group_IT_number 14
_symmetry_cell_setting monoclinic
_symmetry_Int_Tables_number 14
_symmetry_space_group_name_Hall '-P 2ybc'
_symmetry_space_group_name_H-M 'P 1 21/c 1'
_audit_creation_date 2006-10-14
_audit_creation_method 'by CrystalStructure 3.7.0'
_cell_angle_alpha 90.0000
_cell_angle_beta 98.4008(10)
_cell_angle_gamma 90.0000
_cell_formula_units_Z 8
_cell_length_a 18.2162(6)
_cell_length_b 10.8471(5)
_cell_length_c 22.0773(8)
_cell_measurement_reflns_used 28792
_cell_measurement_temperature 123.1
_cell_measurement_theta_max 27.4
_cell_measurement_theta_min 3.0
_cell_volume 4315.5(3)
_computing_cell_refinement PROCESS-AUTO
_computing_data_collection PROCESS-AUTO
_computing_data_reduction CrystalStructure
_computing_publication_material 'CrystalStructure 3.7.0'
_computing_structure_refinement CRYSTALS
_computing_structure_solution SIR97
_diffrn_detector_area_resol_mean 10.00
_diffrn_measured_fraction_theta_full 0.997
_diffrn_measured_fraction_theta_max 0.997
_diffrn_measurement_device_type 'Rigaku RAXIS-RAPID'
_diffrn_measurement_method \w
_diffrn_radiation_type 'Mo K\a'
_diffrn_radiation_wavelength 0.71075
_diffrn_reflns_av_R_equivalents 0.105
_diffrn_reflns_limit_h_max 21
_diffrn_reflns_limit_h_min -23
_diffrn_reflns_limit_k_max 14
_diffrn_reflns_limit_k_min -14
_diffrn_reflns_limit_l_max 28
_diffrn_reflns_limit_l_min -28
_diffrn_reflns_number 66057
_diffrn_reflns_theta_full 27.38
_diffrn_reflns_theta_max 27.38
_exptl_absorpt_coefficient_mu 0.077
_exptl_absorpt_correction_type none
_exptl_crystal_colour red
_exptl_crystal_density_diffrn 1.273
_exptl_crystal_description block
_exptl_crystal_F_000 1736.00
_exptl_crystal_size_max 0.50
_exptl_crystal_size_mid 0.30
_exptl_crystal_size_min 0.30
_refine_diff_density_max 0.24
_refine_diff_density_min -0.29
_refine_ls_extinction_method none
_refine_ls_goodness_of_fit_ref 1.004
_refine_ls_hydrogen_treatment refall
_refine_ls_number_parameters 619
_refine_ls_number_reflns 3803
_refine_ls_R_factor_gt 0.0525
_refine_ls_shift/su_max 0.0000
_refine_ls_structure_factor_coef Fsqd
_refine_ls_weighting_details 'w = 1/[0.0005Fo^2^ + 1.0000\s(Fo^2^)]/(4Fo^2^)'
_refine_ls_weighting_scheme calc
_refine_ls_wR_factor_ref 0.0971
_reflns_number_gt 3761
_reflns_number_total 9761
_reflns_threshold_expression F^2^>2.0\s(F^2^)
_cod_data_source_file ja0767579-file008.cif
_cod_data_source_block '_0601013TPPNOpy'
_cod_original_formula_sum 'C29 H21 N2 O '
_cod_database_code 4107506

loop_
_symmetry_equiv_pos_site_id
_symmetry_equiv_pos_as_xyz
1 +X,+Y,+Z
2 -X,1/2+Y,1/2-Z
3 -X,-Y,-Z
4 +X,1/2-Y,1/2+Z

loop_
_atom_site_label
_atom_site_type_symbol
_atom_site_fract_x
_atom_site_fract_y
_atom_site_fract_z
_atom_site_U_iso_or_equiv
_atom_site_adp_type
_atom_site_occupancy
_atom_site_symmetry_multiplicity
_atom_site_calc_flag
_atom_site_refinement_flags
O(1) O 0.56286(12) 0.5560(2) 0.59860(10) 0.0309(7) Uani 1.00 1 d .
O(2) O 0.93988(12) 0.7854(2) 0.44244(11) 0.0374(8) Uani 1.00 1 d .
N(1) N 0.61698(18) 0.2427(3) 0.44569(12) 0.0354(10) Uani 1.00 1 d .
N(2) N 0.62439(13) 0.5153(2) 0.58235(12) 0.0232(8) Uani 1.00 1 d .
N(3) N 0.86364(14) 1.0816(3) 0.59270(12) 0.0373(10) Uani 1.00 1 d .
N(4) N 0.87605(13) 0.8314(2) 0.44867(12) 0.0242(9) Uani 1.00 1 d .
C(1) C 0.5575(2) 0.2755(3) 0.47111(17) 0.0347(12) Uani 1.00 1 d .
C(2) C 0.55660(19) 0.3634(3) 0.51600(16) 0.0290(11) Uani 1.00 1 d .
C(3) C 0.62278(19) 0.4222(3) 0.53796(14) 0.0245(11) Uani 1.00 1 d .
C(4) C 0.68695(18) 0.3897(3) 0.51385(14) 0.0269(11) Uani 1.00 1 d .
C(5) C 0.6799(2) 0.3004(3) 0.46867(16) 0.0315(11) Uani 1.00 1 d .
C(6) C 0.69238(17) 0.5655(3) 0.61530(14) 0.0218(10) Uani 1.00 1 d .
C(7) C 0.73533(17) 0.4886(3) 0.65777(14) 0.0208(10) Uani 1.00 1 d .
C(8) C 0.79891(18) 0.5389(3) 0.69153(14) 0.0235(10) Uani 1.00 1 d .
C(9) C 0.81755(18) 0.6622(3) 0.68600(14) 0.0226(10) Uani 1.00 1 d .
C(10) C 0.77278(17) 0.7359(3) 0.64401(14) 0.0224(10) Uani 1.00 1 d .
C(11) C 0.71008(17) 0.6894(3) 0.60717(14) 0.0220(10) Uani 1.00 1 d .
C(12) C 0.71198(18) 0.3602(3) 0.67000(13) 0.0215(10) Uani 1.00 1 d .
C(13) C 0.64272(19) 0.3388(3) 0.68736(16) 0.0295(12) Uani 1.00 1 d .
C(14) C 0.6218(2) 0.2214(3) 0.70283(16) 0.0328(12) Uani 1.00 1 d .
C(15) C 0.6707(2) 0.1238(3) 0.70145(16) 0.0329(12) Uani 1.00 1 d .
C(16) C 0.7393(2) 0.1440(3) 0.68394(16) 0.0289(12) Uani 1.00 1 d .
C(17) C 0.76066(19) 0.2611(3) 0.66838(14) 0.0247(11) Uani 1.00 1 d .
C(18) C 0.88420(18) 0.7140(3) 0.72588(14) 0.0234(10) Uani 1.00 1 d .
C(19) C 0.95025(18) 0.6476(3) 0.73638(16) 0.0289(11) Uani 1.00 1 d .
C(20) C 1.01128(19) 0.6924(4) 0.77556(16) 0.0316(12) Uani 1.00 1 d .
C(21) C 1.0060(2) 0.8037(4) 0.80511(16) 0.0367(13) Uani 1.00 1 d .
C(22) C 0.9405(2) 0.8693(4) 0.79642(16) 0.0373(13) Uani 1.00 1 d .
C(23) C 0.8796(2) 0.8258(3) 0.75646(16) 0.0328(12) Uani 1.00 1 d .
C(24) C 0.66592(17) 0.7710(3) 0.56115(14) 0.0216(10) Uani 1.00 1 d .
C(25) C 0.64630(17) 0.7346(3) 0.50006(14) 0.0246(11) Uani 1.00 1 d .
C(26) C 0.60816(18) 0.8149(3) 0.45753(17) 0.0291(11) Uani 1.00 1 d .
C(27) C 0.58954(18) 0.9318(3) 0.47489(17) 0.0311(12) Uani 1.00 1 d .
C(28) C 0.60859(17) 0.9692(3) 0.53543(16) 0.0272(11) Uani 1.00 1 d .
C(29) C 0.64621(17) 0.8889(3) 0.57782(16) 0.0249(11) Uani 1.00 1 d .
C(30) C 0.9261(2) 1.0232(4) 0.58441(18) 0.0446(14) Uani 1.00 1 d .
C(31) C 0.93357(19) 0.9406(4) 0.53823(16) 0.0378(12) Uani 1.00 1 d .
C(32) C 0.87026(18) 0.9148(3) 0.49644(14) 0.0250(11) Uani 1.00 1 d .
C(33) C 0.80404(18) 0.9716(3) 0.50383(16) 0.0270(11) Uani 1.00 1 d .
C(34) C 0.80435(19) 1.0541(3) 0.55162(14) 0.0296(11) Uani 1.00 1 d .
C(35) C 0.81240(17) 0.7866(3) 0.40808(14) 0.0213(10) Uani 1.00 1 d .
C(36) C 0.79217(18) 0.6636(3) 0.41170(16) 0.0242(11) Uani 1.00 1 d .
C(37) C 0.73027(18) 0.6213(3) 0.37180(14) 0.0252(11) Uani 1.00 1 d .
C(38) C 0.68842(18) 0.7000(3) 0.32977(14) 0.0226(10) Uani 1.00 1 d .
C(39) C 0.71128(17) 0.8218(3) 0.32661(14) 0.0243(11) Uani 1.00 1 d .
C(40) C 0.77429(18) 0.8668(3) 0.36416(14) 0.0227(10) Uani 1.00 1 d .
C(41) C 0.83499(18) 0.5729(3) 0.45514(14) 0.0228(10) Uani 1.00 1 d .
C(42) C 0.85518(18) 0.6000(3) 0.51676(16) 0.0308(12) Uani 1.00 1 d .
C(43) C 0.8957(2) 0.5154(4) 0.55497(17) 0.0361(12) Uani 1.00 1 d .
C(44) C 0.9167(2) 0.4041(4) 0.53252(18) 0.0445(14) Uani 1.00 1 d .
C(45) C 0.8956(2) 0.3751(4) 0.47139(19) 0.0444(14) Uani 1.00 1 d .
C(46) C 0.8549(2) 0.4600(3) 0.43304(17) 0.0340(12) Uani 1.00 1 d .
C(47) C 0.62052(18) 0.6544(3) 0.28968(16) 0.0242(10) Uani 1.00 1 d .
C(48) C 0.57818(18) 0.5589(3) 0.30885(16) 0.0293(11) Uani 1.00 1 d .
C(49) C 0.51629(18) 0.5143(3) 0.27116(17) 0.0326(12) Uani 1.00 1 d .
C(50) C 0.49477(19) 0.5673(4) 0.21398(18) 0.0361(13) Uani 1.00 1 d .
C(51) C 0.53499(19) 0.6640(3) 0.19464(17) 0.0331(12) Uani 1.00 1 d .
C(52) C 0.59795(18) 0.7066(3) 0.23193(14) 0.0273(11) Uani 1.00 1 d .
C(53) C 0.80037(18) 0.9939(3) 0.35451(14) 0.0230(10) Uani 1.00 1 d .
C(54) C 0.87462(19) 1.0142(4) 0.34795(14) 0.0281(11) Uani 1.00 1 d .
C(55) C 0.8983(2) 1.1300(4) 0.33245(16) 0.0333(12) Uani 1.00 1 d .
C(56) C 0.8488(2) 1.2261(4) 0.32350(14) 0.0354(12) Uani 1.00 1 d .
C(57) C 0.7749(2) 1.2083(3) 0.33078(16) 0.0327(12) Uani 1.00 1 d .
C(58) C 0.7510(2) 1.0922(3) 0.34640(14) 0.0285(11) Uani 1.00 1 d .
H(1) H 0.5121 0.2348 0.4569 0.041 Uiso 1.00 1 c R
H(2) H 0.5121 0.3830 0.5315 0.034 Uiso 1.00 1 c R
H(3) H 0.7334 0.4273 0.5280 0.032 Uiso 1.00 1 c R
H(4) H 0.7236 0.2776 0.4526 0.038 Uiso 1.00 1 c R
H(5) H 0.8302 0.4874 0.7189 0.028 Uiso 1.00 1 c R
H(6) H 0.7853 0.8203 0.6404 0.027 Uiso 1.00 1 c R
H(7) H 0.6091 0.4055 0.6884 0.036 Uiso 1.00 1 c R
H(8) H 0.5744 0.2081 0.7147 0.041 Uiso 1.00 1 c R
H(9) H 0.6568 0.0432 0.7122 0.041 Uiso 1.00 1 c R
H(10) H 0.7725 0.0768 0.6827 0.035 Uiso 1.00 1 c R
H(11) H 0.8080 0.2742 0.6563 0.030 Uiso 1.00 1 c R
H(12) H 0.9536 0.5706 0.7165 0.034 Uiso 1.00 1 c R
H(13) H 1.0563 0.6469 0.7815 0.037 Uiso 1.00 1 c R
H(14) H 1.0475 0.8346 0.8319 0.044 Uiso 1.00 1 c R
H(15) H 0.9368 0.9449 0.8175 0.045 Uiso 1.00 1 c R
H(16) H 0.8350 0.8724 0.7501 0.039 Uiso 1.00 1 c R
H(17) H 0.6591 0.6546 0.4876 0.030 Uiso 1.00 1 c R
H(18) H 0.5947 0.7891 0.4163 0.035 Uiso 1.00 1 c R
H(19) H 0.5638 0.9865 0.4455 0.037 Uiso 1.00 1 c R
H(20) H 0.5956 1.0494 0.5475 0.033 Uiso 1.00 1 c R
H(21) H 0.6590 0.9151 0.6191 0.030 Uiso 1.00 1 c R
H(22) H 0.9691 1.0407 0.6129 0.053 Uiso 1.00 1 c R
H(23) H 0.9797 0.9019 0.5353 0.045 Uiso 1.00 1 c R
H(24) H 0.7598 0.9543 0.4768 0.032 Uiso 1.00 1 c R
H(25) H 0.7590 1.0942 0.5558 0.036 Uiso 1.00 1 c R
H(26) H 0.7165 0.5370 0.3731 0.031 Uiso 1.00 1 c R
H(27) H 0.6834 0.8762 0.2983 0.029 Uiso 1.00 1 c R
H(28) H 0.8414 0.6765 0.5328 0.037 Uiso 1.00 1 c R
H(29) H 0.9094 0.5344 0.5971 0.044 Uiso 1.00 1 c R
H(30) H 0.9453 0.3474 0.5590 0.053 Uiso 1.00 1 c R
H(31) H 0.9090 0.2979 0.4558 0.053 Uiso 1.00 1 c R
H(32) H 0.8403 0.4403 0.3911 0.041 Uiso 1.00 1 c R
H(33) H 0.5919 0.5237 0.3483 0.035 Uiso 1.00 1 c R
H(34) H 0.4888 0.4480 0.2847 0.040 Uiso 1.00 1 c R
H(35) H 0.4524 0.5367 0.1881 0.043 Uiso 1.00 1 c R
H(36) H 0.5197 0.7022 0.1561 0.040 Uiso 1.00 1 c R
H(37) H 0.6262 0.7716 0.2180 0.033 Uiso 1.00 1 c R
H(38) H 0.9090 0.9479 0.3540 0.034 Uiso 1.00 1 c R
H(39) H 0.9490 1.1429 0.3283 0.040 Uiso 1.00 1 c R
H(40) H 0.8648 1.3049 0.3120 0.043 Uiso 1.00 1 c R
H(41) H 0.7410 1.2752 0.3252 0.039 Uiso 1.00 1 c R
H(42) H 0.7006 1.0805 0.3516 0.034 Uiso 1.00 1 c R

loop_
_atom_site_aniso_label
_atom_site_aniso_U_11
_atom_site_aniso_U_22
_atom_site_aniso_U_33
_atom_site_aniso_U_12
_atom_site_aniso_U_13
_atom_site_aniso_U_23
O(1) 0.0245(13) 0.0291(18) 0.0393(15) 0.0020(12) 0.0057(11) -0.0028(13)
O(2) 0.0291(14) 0.040(2) 0.0435(16) 0.0071(13) 0.0066(11) -0.0064(14)
N(1) 0.047(2) 0.028(2) 0.0311(18) -0.0048(18) 0.0039(16) -0.0050(16)
N(2) 0.0226(16) 0.020(2) 0.0287(17) -0.0014(14) 0.0080(13) -0.0033(15)
N(3) 0.0256(17) 0.048(2) 0.037(2) -0.0031(17) 0.0019(14) -0.0167(18)
N(4) 0.0197(15) 0.027(2) 0.0255(16) 0.0006(15) 0.0003(13) -0.0034(15)
C(1) 0.040(2) 0.026(2) 0.035(2) -0.009(2) -0.0037(19) -0.000(2)
C(2) 0.025(2) 0.024(2) 0.036(2) -0.0008(18) -0.0032(16) -0.003(2)
C(3) 0.032(2) 0.021(2) 0.021(2) -0.0006(19) 0.0040(16) 0.0064(18)
C(4) 0.027(2) 0.025(2) 0.027(2) -0.0080(18) 0.0025(16) -0.0038(19)
C(5) 0.039(2) 0.028(2) 0.028(2) 0.001(2) 0.0056(17) 0.000(2)
C(6) 0.0198(18) 0.023(2) 0.0230(19) -0.0060(18) 0.0042(14) -0.0074(19)
C(7) 0.0222(19) 0.016(2) 0.025(2) 0.0001(17) 0.0060(16) 0.0013(18)
C(8) 0.0245(19) 0.025(2) 0.0202(19) 0.0048(18) 0.0025(15) -0.0003(18)
C(9) 0.0255(19) 0.018(2) 0.025(2) -0.0039(18) 0.0047(16) 0.0008(18)
C(10) 0.0272(19) 0.010(2) 0.030(2) -0.0025(17) 0.0034(16) 0.0012(18)
C(11) 0.0171(17) 0.022(2) 0.028(2) -0.0012(17) 0.0058(15) -0.0020(19)
C(12) 0.0241(19) 0.021(2) 0.0194(19) -0.0009(18) 0.0041(15) -0.0005(17)
C(13) 0.030(2) 0.024(2) 0.036(2) 0.0017(19) 0.0088(17) -0.004(2)
C(14) 0.031(2) 0.029(2) 0.042(2) -0.009(2) 0.0147(18) -0.000(2)
C(15) 0.050(2) 0.020(2) 0.032(2) -0.013(2) 0.0161(18) -0.003(2)
C(16) 0.043(2) 0.019(2) 0.026(2) 0.0036(19) 0.0094(18) -0.0004(18)
C(17) 0.027(2) 0.027(2) 0.0217(19) -0.0039(19) 0.0081(15) -0.0031(18)
C(18) 0.030(2) 0.021(2) 0.0187(19) -0.0034(19) 0.0032(15) 0.0063(19)
C(19) 0.034(2) 0.022(2) 0.030(2) -0.0060(19) 0.0024(17) 0.0055(19)
C(20) 0.025(2) 0.035(3) 0.033(2) -0.006(2) -0.0001(16) 0.008(2)
C(21) 0.035(2) 0.044(3) 0.030(2) -0.013(2) 0.0005(18) -0.001(2)
C(22) 0.043(2) 0.033(3) 0.035(2) -0.012(2) 0.0039(19) -0.013(2)
C(23) 0.034(2) 0.028(2) 0.036(2) -0.004(2) 0.0040(18) -0.000(2)
C(24) 0.0186(17) 0.021(2) 0.025(2) -0.0017(17) 0.0030(15) 0.0030(18)
C(25) 0.0224(18) 0.019(2) 0.033(2) -0.0018(17) 0.0066(16) -0.0024(19)
C(26) 0.027(2) 0.032(2) 0.028(2) -0.0025(19) 0.0029(16) 0.001(2)
C(27) 0.030(2) 0.029(2) 0.035(2) 0.002(2) 0.0052(17) 0.006(2)
C(28) 0.027(2) 0.020(2) 0.036(2) 0.0034(18) 0.0087(17) -0.000(2)
C(29) 0.0280(19) 0.023(2) 0.024(2) -0.0030(18) 0.0045(16) 0.0005(19)
C(30) 0.024(2) 0.065(3) 0.042(2) 0.004(2) -0.0033(18) -0.020(2)
C(31) 0.026(2) 0.051(3) 0.037(2) 0.002(2) 0.0038(17) -0.016(2)
C(32) 0.029(2) 0.024(2) 0.0219(19) -0.0009(18) 0.0047(15) -0.0024(19)
C(33) 0.0238(19) 0.024(2) 0.033(2) 0.0003(18) 0.0034(16) -0.002(2)
C(34) 0.028(2) 0.029(2) 0.032(2) 0.0035(19) 0.0053(17) -0.004(2)
C(35) 0.0236(19) 0.020(2) 0.0206(18) -0.0005(18) 0.0049(15) -0.0038(18)
C(36) 0.0280(19) 0.022(2) 0.025(2) -0.0021(19) 0.0105(16) -0.0034(19)
C(37) 0.036(2) 0.012(2) 0.029(2) -0.0029(18) 0.0090(17) -0.0040(18)
C(38) 0.0272(19) 0.018(2) 0.0232(19) 0.0001(18) 0.0070(15) -0.0018(18)
C(39) 0.0229(19) 0.029(2) 0.0213(19) 0.0048(18) 0.0031(15) -0.0006(18)
C(40) 0.0276(19) 0.018(2) 0.024(2) 0.0012(18) 0.0074(16) -0.0033(18)
C(41) 0.0269(19) 0.023(2) 0.0186(19) -0.0036(18) 0.0046(15) -0.0010(18)
C(42) 0.033(2) 0.030(2) 0.030(2) 0.002(2) 0.0082(17) 0.001(2)
C(43) 0.043(2) 0.039(3) 0.027(2) 0.008(2) 0.0076(18) -0.001(2)
C(44) 0.049(2) 0.052(3) 0.033(2) 0.023(2) 0.0043(19) 0.008(2)
C(45) 0.061(2) 0.035(3) 0.037(2) 0.022(2) 0.005(2) 0.005(2)
C(46) 0.051(2) 0.026(2) 0.026(2) 0.005(2) 0.0092(18) -0.004(2)
C(47) 0.0259(19) 0.018(2) 0.029(2) 0.0012(17) 0.0050(16) -0.0052(18)
C(48) 0.028(2) 0.026(2) 0.034(2) 0.0048(19) 0.0051(17) -0.003(2)
C(49) 0.025(2) 0.027(2) 0.047(2) -0.0020(19) 0.0104(18) -0.009(2)
C(50) 0.025(2) 0.040(3) 0.043(2) 0.005(2) 0.0035(18) -0.013(2)
C(51) 0.029(2) 0.038(3) 0.033(2) 0.005(2) 0.0040(17) -0.008(2)
C(52) 0.0250(19) 0.029(2) 0.029(2) 0.0061(19) 0.0086(16) -0.001(2)
C(53) 0.032(2) 0.022(2) 0.0153(18) -0.0041(19) 0.0033(15) -0.0004(17)
C(54) 0.032(2) 0.031(2) 0.022(2) -0.0032(19) 0.0048(16) -0.0001(19)
C(55) 0.038(2) 0.038(3) 0.026(2) -0.011(2) 0.0095(17) -0.006(2)
C(56) 0.060(2) 0.023(2) 0.025(2) -0.014(2) 0.0107(19) -0.004(2)
C(57) 0.044(2) 0.022(2) 0.032(2) 0.001(2) 0.0062(18) 0.000(2)
C(58) 0.036(2) 0.021(2) 0.028(2) 0.001(2) 0.0047(17) -0.0001(19)

loop_
_atom_type_symbol
_atom_type_description
_atom_type_scat_dispersion_real
_atom_type_scat_dispersion_imag
_atom_type_scat_source
C C 0.003 0.002
;
International Tables for Crystallography
(1992, Vol. C, Tables 4.2.6.8 and 6.1.1.4)
;
H H 0.000 0.000
;
International Tables for Crystallography
(1992, Vol. C, Table 6.1.1.4)
;
O O 0.011 0.006
;
International Tables for Crystallography
(1992, Vol. C, Tables 4.2.6.8 and 6.1.1.4)
;
N N 0.006 0.003
;
International Tables for Crystallography
(1992, Vol. C, Tables 4.2.6.8 and 6.1.1.4)
;

loop_
_geom_angle_atom_site_label_1
_geom_angle_atom_site_label_2
_geom_angle_atom_site_label_3
_geom_angle
C(1) N(1) C(5) 114.6(3)
O(1) N(2) C(3) 120.3(2)
O(1) N(2) C(6) 116.2(2)
C(3) N(2) C(6) 123.4(2)
C(30) N(3) C(34) 114.8(3)
O(2) N(4) C(32) 119.8(2)
O(2) N(4) C(35) 117.3(2)
C(32) N(4) C(35) 122.8(2)
N(1) C(1) C(2) 125.6(3)
C(1) C(2) C(3) 117.9(3)
N(2) C(3) C(2) 120.2(3)
N(2) C(3) C(4) 120.9(3)
C(2) C(3) C(4) 118.9(3)
C(3) C(4) C(5) 117.1(3)
N(1) C(5) C(4) 125.8(3)
N(2) C(6) C(7) 117.7(3)
N(2) C(6) C(11) 119.5(2)
C(7) C(6) C(11) 122.7(2)
C(6) C(7) C(8) 117.6(3)
C(6) C(7) C(12) 122.0(2)
C(8) C(7) C(12) 120.3(2)
C(7) C(8) C(9) 121.6(3)
C(8) C(9) C(10) 118.9(2)
C(8) C(9) C(18) 119.7(3)
C(10) C(9) C(18) 121.3(3)
C(9) C(10) C(11) 122.0(3)
C(6) C(11) C(10) 117.2(3)
C(6) C(11) C(24) 123.1(2)
C(10) C(11) C(24) 119.7(3)
C(7) C(12) C(13) 120.0(3)
C(7) C(12) C(17) 121.0(3)
C(13) C(12) C(17) 118.9(3)
C(12) C(13) C(14) 121.0(3)
C(13) C(14) C(15) 119.7(3)
C(14) C(15) C(16) 119.7(3)
C(15) C(16) C(17) 121.0(3)
C(12) C(17) C(16) 119.7(3)
C(9) C(18) C(19) 120.6(3)
C(9) C(18) C(23) 120.6(3)
C(19) C(18) C(23) 118.7(3)
C(18) C(19) C(20) 121.0(3)
C(19) C(20) C(21) 119.6(3)
C(20) C(21) C(22) 120.2(3)
C(21) C(22) C(23) 120.4(3)
C(18) C(23) C(22) 120.1(3)
C(11) C(24) C(25) 121.7(3)
C(11) C(24) C(29) 120.0(2)
C(25) C(24) C(29) 118.3(3)
C(24) C(25) C(26) 120.4(3)
C(25) C(26) C(27) 120.4(3)
C(26) C(27) C(28) 119.8(3)
C(27) C(28) C(29) 119.7(3)
C(24) C(29) C(28) 121.4(3)
N(3) C(30) C(31) 126.0(3)
C(30) C(31) C(32) 117.2(3)
N(4) C(32) C(31) 118.7(3)
N(4) C(32) C(33) 122.5(2)
C(31) C(32) C(33) 118.9(3)
C(32) C(33) C(34) 118.1(2)
N(3) C(34) C(33) 125.0(3)
N(4) C(35) C(36) 118.9(2)
N(4) C(35) C(40) 119.4(3)
C(36) C(35) C(40) 121.6(2)
C(35) C(36) C(37) 118.3(3)
C(35) C(36) C(41) 123.1(2)
C(37) C(36) C(41) 118.7(3)
C(36) C(37) C(38) 121.8(3)
C(37) C(38) C(39) 118.3(2)
C(37) C(38) C(47) 120.8(3)
C(39) C(38) C(47) 120.8(3)
C(38) C(39) C(40) 121.8(3)
C(35) C(40) C(39) 118.1(3)
C(35) C(40) C(53) 122.5(2)
C(39) C(40) C(53) 119.4(3)
C(36) C(41) C(42) 121.5(3)
C(36) C(41) C(46) 119.3(3)
C(42) C(41) C(46) 119.2(3)
C(41) C(42) C(43) 119.9(3)
C(42) C(43) C(44) 120.8(3)
C(43) C(44) C(45) 119.8(3)
C(44) C(45) C(46) 119.4(4)
C(41) C(46) C(45) 121.0(3)
C(38) C(47) C(48) 120.8(3)
C(38) C(47) C(52) 120.8(3)
C(48) C(47) C(52) 118.4(3)
C(47) C(48) C(49) 120.9(3)
C(48) C(49) C(50) 119.9(3)
C(49) C(50) C(51) 120.1(3)
C(50) C(51) C(52) 119.9(3)
C(47) C(52) C(51) 120.8(3)
C(40) C(53) C(54) 119.7(3)
C(40) C(53) C(58) 121.1(3)
C(54) C(53) C(58) 118.9(3)
C(53) C(54) C(55) 120.6(3)
C(54) C(55) C(56) 120.1(3)
C(55) C(56) C(57) 120.2(3)
C(56) C(57) C(58) 119.8(3)
C(53) C(58) C(57) 120.4(3)
N(1) C(1) H(1) 117.1
C(2) C(1) H(1) 117.3
C(1) C(2) H(2) 121.0
C(3) C(2) H(2) 121.1
C(3) C(4) H(3) 121.4
C(5) C(4) H(3) 121.5
N(1) C(5) H(4) 117.0
C(4) C(5) H(4) 117.2
C(7) C(8) H(5) 119.0
C(9) C(8) H(5) 119.3
C(9) C(10) H(6) 119.0
C(11) C(10) H(6) 119.0
C(12) C(13) H(7) 119.5
C(14) C(13) H(7) 119.5
C(13) C(14) H(8) 120.2
C(15) C(14) H(8) 120.1
C(14) C(15) H(9) 120.1
C(16) C(15) H(9) 120.2
C(15) C(16) H(10) 119.5
C(17) C(16) H(10) 119.5
C(12) C(17) H(11) 119.9
C(16) C(17) H(11) 120.4
C(18) C(19) H(12) 119.4
C(20) C(19) H(12) 119.6
C(19) C(20) H(13) 120.0
C(21) C(20) H(13) 120.4
C(20) C(21) H(14) 119.9
C(22) C(21) H(14) 119.9
C(21) C(22) H(15) 119.9
C(23) C(22) H(15) 119.8
C(18) C(23) H(16) 120.0
C(22) C(23) H(16) 119.9
C(24) C(25) H(17) 119.8
C(26) C(25) H(17) 119.8
C(25) C(26) H(18) 119.8
C(27) C(26) H(18) 119.8
C(26) C(27) H(19) 120.0
C(28) C(27) H(19) 120.2
C(27) C(28) H(20) 119.9
C(29) C(28) H(20) 120.4
C(24) C(29) H(21) 119.4
C(28) C(29) H(21) 119.2
N(3) C(30) H(22) 116.9
C(31) C(30) H(22) 117.2
C(30) C(31) H(23) 121.4
C(32) C(31) H(23) 121.4
C(32) C(33) H(24) 120.8
C(34) C(33) H(24) 121.1
N(3) C(34) H(25) 117.4
C(33) C(34) H(25) 117.6
C(36) C(37) H(26) 119.1
C(38) C(37) H(26) 119.1
C(38) C(39) H(27) 119.2
C(40) C(39) H(27) 119.0
C(41) C(42) H(28) 120.2
C(43) C(42) H(28) 119.9
C(42) C(43) H(29) 119.6
C(44) C(43) H(29) 119.6
C(43) C(44) H(30) 120.0
C(45) C(44) H(30) 120.2
C(44) C(45) H(31) 120.2
C(46) C(45) H(31) 120.4
C(41) C(46) H(32) 119.5
C(45) C(46) H(32) 119.5
C(47) C(48) H(33) 119.6
C(49) C(48) H(33) 119.5
C(48) C(49) H(34) 119.7
C(50) C(49) H(34) 120.4
C(49) C(50) H(35) 119.9
C(51) C(50) H(35) 120.0
C(50) C(51) H(36) 120.6
C(52) C(51) H(36) 119.6
C(47) C(52) H(37) 119.6
C(51) C(52) H(37) 119.6
C(53) C(54) H(38) 119.6
C(55) C(54) H(38) 119.8
C(54) C(55) H(39) 119.9
C(56) C(55) H(39) 120.0
C(55) C(56) H(40) 120.1
C(57) C(56) H(40) 119.7
C(56) C(57) H(41) 120.0
C(58) C(57) H(41) 120.2
C(53) C(58) H(42) 120.0
C(57) C(58) H(42) 119.6

loop_
_geom_bond_atom_site_label_1
_geom_bond_atom_site_label_2
_geom_bond_distance
O(1) N(2) 1.303(3)
O(2) N(4) 1.291(3)
N(1) C(1) 1.338(5)
N(1) C(5) 1.339(4)
N(2) C(3) 1.405(4)
N(2) C(6) 1.448(3)
N(3) C(30) 1.337(5)
N(3) C(34) 1.339(4)
N(4) C(32) 1.405(4)
N(4) C(35) 1.442(3)
C(1) C(2) 1.377(5)
C(2) C(3) 1.387(4)
C(3) C(4) 1.398(5)
C(4) C(5) 1.383(5)
C(6) C(7) 1.405(4)
C(6) C(11) 1.399(5)
C(7) C(8) 1.394(4)
C(7) C(12) 1.492(5)
C(8) C(9) 1.389(5)
C(9) C(10) 1.394(4)
C(9) C(18) 1.501(4)
C(10) C(11) 1.396(4)
C(11) C(24) 1.492(4)
C(12) C(13) 1.391(4)
C(12) C(17) 1.397(5)
C(13) C(14) 1.386(5)
C(14) C(15) 1.387(5)
C(15) C(16) 1.378(5)
C(16) C(17) 1.387(5)
C(18) C(19) 1.392(4)
C(18) C(23) 1.397(5)
C(19) C(20) 1.392(4)
C(20) C(21) 1.382(6)
C(21) C(22) 1.379(5)
C(22) C(23) 1.394(4)
C(24) C(25) 1.401(4)
C(24) C(29) 1.392(5)
C(25) C(26) 1.390(5)
C(26) C(27) 1.382(5)
C(27) C(28) 1.391(5)
C(28) C(29) 1.384(4)
C(30) C(31) 1.380(5)
C(31) C(32) 1.396(4)
C(32) C(33) 1.385(4)
C(33) C(34) 1.383(5)
C(35) C(36) 1.390(5)
C(35) C(40) 1.408(4)
C(36) C(37) 1.403(4)
C(36) C(41) 1.509(4)
C(37) C(38) 1.402(4)
C(38) C(39) 1.390(5)
C(38) C(47) 1.496(4)
C(39) C(40) 1.402(4)
C(40) C(53) 1.484(5)
C(41) C(42) 1.388(4)
C(41) C(46) 1.386(5)
C(42) C(43) 1.385(5)
C(43) C(44) 1.380(6)
C(44) C(45) 1.385(5)
C(45) C(46) 1.390(5)
C(47) C(48) 1.394(5)
C(47) C(52) 1.401(4)
C(48) C(49) 1.387(4)
C(49) C(50) 1.390(5)
C(50) C(51) 1.383(5)
C(51) C(52) 1.390(4)
C(53) C(54) 1.399(4)
C(53) C(58) 1.389(5)
C(54) C(55) 1.388(6)
C(55) C(56) 1.374(5)
C(56) C(57) 1.393(5)
C(57) C(58) 1.392(5)
C(1) H(1) 0.950
C(2) H(2) 0.950
C(4) H(3) 0.950
C(5) H(4) 0.950
C(8) H(5) 0.950
C(10) H(6) 0.950
C(13) H(7) 0.950
C(14) H(8) 0.950
C(15) H(9) 0.950
C(16) H(10) 0.950
C(17) H(11) 0.950
C(19) H(12) 0.950
C(20) H(13) 0.950
C(21) H(14) 0.950
C(22) H(15) 0.950
C(23) H(16) 0.950
C(25) H(17) 0.950
C(26) H(18) 0.950
C(27) H(19) 0.950
C(28) H(20) 0.950
C(29) H(21) 0.950
C(30) H(22) 0.950
C(31) H(23) 0.950
C(33) H(24) 0.950
C(34) H(25) 0.950
C(37) H(26) 0.950
C(39) H(27) 0.950
C(42) H(28) 0.950
C(43) H(29) 0.950
C(44) H(30) 0.950
C(45) H(31) 0.950
C(46) H(32) 0.950
C(48) H(33) 0.950
C(49) H(34) 0.950
C(50) H(35) 0.950
C(51) H(36) 0.950
C(52) H(37) 0.950
C(54) H(38) 0.950
C(55) H(39) 0.950
C(56) H(40) 0.950
C(57) H(41) 0.950
C(58) H(42) 0.950

loop_
_geom_contact_atom_site_label_1
_geom_contact_atom_site_label_2
_geom_contact_distance
_geom_contact_site_symmetry_2
O(1) C(1) 3.087(4) 66603
O(1) C(2) 3.208(3) 66603
O(1) C(49) 3.484(4) 66603
O(2) C(21) 3.556(4) 56404
O(2) C(30) 3.324(4) 77603
O(2) C(44) 3.307(4) 76603
N(1) C(27) 3.483(5) 54501
N(1) C(28) 3.583(5) 54501
N(3) C(16) 3.314(4) 56501
N(3) C(17) 3.319(4) 56501
C(1) O(1) 3.087(4) 66603
C(2) O(1) 3.208(3) 66603
C(8) C(54) 3.573(4) 56504
C(13) C(49) 3.541(5) 66603
C(16) N(3) 3.314(4) 54501
C(16) C(34) 3.450(5) 54501
C(16) C(57) 3.590(5) 56504
C(17) N(3) 3.319(4) 54501
C(17) C(34) 3.595(5) 54501
C(17) C(56) 3.566(4) 56504
C(17) C(57) 3.572(4) 56504
C(19) C(54) 3.469(5) 56504
C(21) O(2) 3.556(4) 56504
C(26) C(38) 3.585(5) .
C(27) N(1) 3.483(5) 56501
C(28) N(1) 3.583(5) 56501
C(29) C(34) 3.512(5) .
C(29) C(51) 3.551(5) 56504
C(30) O(2) 3.324(4) 77603
C(31) C(31) 3.401(5) 77603
C(34) C(16) 3.450(5) 56501
C(34) C(17) 3.595(5) 56501
C(34) C(29) 3.512(5) .
C(38) C(26) 3.585(5) .
C(44) O(2) 3.307(4) 76603
C(46) C(56) 3.496(5) 54501
C(49) O(1) 3.484(4) 66603
C(49) C(13) 3.541(5) 66603
C(51) C(29) 3.551(5) 56404
C(54) C(8) 3.573(4) 56404
C(54) C(19) 3.469(5) 56404
C(56) C(17) 3.566(4) 56404
C(56) C(46) 3.496(5) 56501
C(57) C(16) 3.590(5) 56404
C(57) C(17) 3.572(4) 56404
O(1) H(1) 2.833 66603
O(1) H(2) 3.067 66603
O(1) H(33) 3.323 66603
O(1) H(34) 2.869 66603
O(1) H(36) 3.066 56504
O(1) H(37) 3.299 56504
O(2) H(14) 3.589 56404
O(2) H(22) 2.896 77603
O(2) H(30) 2.545 76603
O(2) H(31) 3.410 76603
N(1) H(19) 2.943 54501
N(1) H(20) 3.140 54501
N(1) H(36) 3.133 64502
N(1) H(42) 3.265 54501
N(2) H(2) 3.448 66603
N(3) H(6) 3.409 .
N(3) H(10) 2.771 56501
N(3) H(11) 2.789 56501
N(3) H(13) 3.026 75602
N(3) H(14) 3.483 75602
N(3) H(30) 3.377 56501
N(4) H(22) 3.584 77603
C(1) H(19) 3.191 54501
C(1) H(20) 3.000 54501
C(1) H(36) 3.058 64502
C(2) H(2) 3.138 66603
C(2) H(20) 3.528 54501
C(3) H(2) 3.428 66603
C(4) H(25) 3.535 54501
C(5) H(25) 3.157 54501
C(5) H(26) 3.449 .
C(5) H(41) 3.519 54501
C(5) H(42) 3.577 54501
C(6) H(37) 3.243 56504
C(8) H(27) 3.505 56504
C(8) H(29) 3.102 .
C(9) H(28) 3.477 .
C(9) H(29) 3.087 .
C(10) H(28) 2.984 .
C(10) H(29) 3.577 .
C(10) H(37) 3.329 56504
C(11) H(28) 3.097 .
C(11) H(37) 3.098 56504
C(13) H(34) 3.449 66603
C(13) H(41) 3.521 56504
C(14) H(41) 3.209 56504
C(15) H(20) 3.566 54501
C(15) H(21) 2.892 54501
C(15) H(41) 3.046 56504
C(16) H(21) 3.121 54501
C(16) H(25) 2.953 54501
C(16) H(40) 3.411 56504
C(16) H(41) 3.234 56504
C(17) H(13) 3.577 74602
C(17) H(14) 3.586 74602
C(17) H(25) 3.072 54501
C(17) H(40) 3.522 56504
C(17) H(41) 3.553 56504
C(18) H(29) 3.531 .
C(18) H(38) 3.305 56504
C(19) H(15) 3.345 74602
C(19) H(29) 3.294 .
C(19) H(38) 2.993 56504
C(19) H(39) 3.367 77603
C(20) H(11) 3.526 75602
C(20) H(15) 3.589 74602
C(20) H(22) 2.940 74602
C(20) H(38) 3.119 56504
C(20) H(39) 3.076 77603
C(20) H(40) 3.178 77603
C(21) H(11) 3.385 75602
C(21) H(12) 3.042 75602
C(21) H(22) 3.374 74602
C(21) H(29) 3.510 75602
C(21) H(30) 3.038 75602
C(21) H(38) 3.506 56504
C(21) H(39) 3.224 77603
C(22) H(12) 2.955 75602
C(22) H(13) 3.473 75602
C(22) H(30) 3.554 75602
C(23) H(10) 3.597 56501
C(24) H(1) 3.210 66603
C(24) H(24) 3.357 .
C(24) H(28) 3.500 .
C(25) H(1) 3.185 66603
C(25) H(2) 3.138 66603
C(25) H(24) 3.244 .
C(25) H(28) 3.578 .
C(26) H(1) 3.142 66603
C(26) H(2) 3.101 66603
C(26) H(24) 3.122 .
C(27) H(1) 3.575 56501
C(27) H(1) 3.127 66603
C(27) H(20) 3.342 67603
C(27) H(24) 3.104 .
C(28) H(1) 3.141 66603
C(28) H(19) 3.264 67603
C(28) H(24) 3.214 .
C(28) H(25) 3.031 .
C(29) H(1) 3.172 66603
C(29) H(9) 3.388 56501
C(29) H(24) 3.333 .
C(29) H(25) 3.115 .
C(29) H(36) 3.231 56504
C(30) H(13) 3.222 75602
C(30) H(23) 3.451 77603
C(30) H(30) 3.586 56501
C(30) H(38) 3.127 77603
C(30) H(39) 3.296 77603
C(31) H(23) 2.966 77603
C(31) H(39) 3.498 77603
C(32) H(23) 3.531 77603
C(33) H(6) 3.493 .
C(34) H(4) 3.447 56501
C(34) H(6) 3.255 .
C(34) H(10) 3.045 56501
C(34) H(11) 3.317 56501
C(34) H(21) 3.557 .
C(36) H(17) 3.143 .
C(37) H(16) 3.516 56404
C(37) H(17) 3.053 .
C(37) H(18) 3.329 .
C(38) H(16) 3.495 56404
C(38) H(18) 2.907 .
C(39) H(18) 3.128 .
C(41) H(3) 3.062 .
C(41) H(17) 3.498 .
C(42) H(3) 2.942 .
C(42) H(17) 3.584 .
C(43) H(3) 3.082 .
C(43) H(14) 3.225 74602
C(44) H(3) 3.336 .
C(44) H(14) 3.063 74602
C(45) H(3) 3.419 .
C(45) H(4) 3.275 .
C(45) H(40) 3.564 54501
C(46) H(3) 3.282 .
C(46) H(4) 3.181 .
C(46) H(15) 3.304 56404
C(46) H(40) 3.186 54501
C(46) H(41) 3.543 54501
C(47) H(9) 2.878 55404
C(47) H(18) 3.248 .
C(48) H(7) 3.443 66603
C(48) H(8) 3.559 55404
C(48) H(9) 2.953 55404
C(48) H(18) 3.427 .
C(49) H(7) 2.714 66603
C(49) H(8) 3.470 66603
C(49) H(8) 2.980 55404
C(49) H(9) 3.099 55404
C(50) H(7) 3.083 66603
C(50) H(8) 3.253 66603
C(50) H(8) 3.319 55404
C(50) H(9) 3.191 55404
C(51) H(1) 3.417 65502
C(51) H(8) 3.326 66603
C(51) H(9) 3.142 55404
C(51) H(21) 3.118 56404
C(51) H(34) 3.153 65502
C(52) H(9) 2.969 55404
C(52) H(21) 3.162 56404
C(52) H(34) 3.052 65502
C(53) H(5) 3.126 56404
C(54) H(5) 2.845 56404
C(54) H(12) 3.543 56404
C(54) H(22) 2.913 77603
C(54) H(23) 3.538 77603
C(55) H(5) 2.921 56404
C(55) H(22) 3.140 77603
C(55) H(23) 3.418 77603
C(55) H(31) 3.259 56501
C(56) H(5) 3.253 56404
C(56) H(13) 3.381 77603
C(56) H(31) 3.068 56501
C(56) H(32) 2.778 56501
C(57) H(4) 3.067 56501
C(57) H(5) 3.514 56404
C(57) H(31) 3.545 56501
C(57) H(32) 3.010 56501
C(58) H(4) 3.184 56501
C(58) H(5) 3.455 56404
H(1) O(1) 2.833 66603
H(1) C(24) 3.210 66603
H(1) C(25) 3.185 66603
H(1) C(26) 3.142 66603
H(1) C(27) 3.575 54501
H(1) C(27) 3.127 66603
H(1) C(28) 3.141 66603
H(1) C(29) 3.172 66603
H(1) C(51) 3.417 64502
H(1) H(19) 2.876 54501
H(1) H(20) 3.077 54501
H(1) H(36) 2.503 64502
H(2) O(1) 3.067 66603
H(2) N(2) 3.448 66603
H(2) C(2) 3.138 66603
H(2) C(3) 3.428 66603
H(2) C(25) 3.138 66603
H(2) C(26) 3.101 66603
H(2) H(2) 2.897 66603
H(2) H(17) 3.112 66603
H(2) H(18) 3.042 66603
H(3) C(41) 3.062 .
H(3) C(42) 2.942 .
H(3) C(43) 3.082 .
H(3) C(44) 3.336 .
H(3) C(45) 3.419 .
H(3) C(46) 3.282 .
H(3) H(26) 3.590 .
H(3) H(28) 3.337 .
H(3) H(29) 3.540 .
H(4) C(34) 3.447 54501
H(4) C(45) 3.275 .
H(4) C(46) 3.181 .
H(4) C(57) 3.067 54501
H(4) C(58) 3.184 54501
H(4) H(24) 3.594 54501
H(4) H(25) 3.023 54501
H(4) H(26) 3.308 .
H(4) H(31) 3.375 .
H(4) H(32) 3.213 .
H(4) H(41) 2.877 54501
H(4) H(42) 3.074 54501
H(5) C(53) 3.126 56504
H(5) C(54) 2.845 56504
H(5) C(55) 2.921 56504
H(5) C(56) 3.253 56504
H(5) C(57) 3.514 56504
H(5) C(58) 3.455 56504
H(5) H(14) 3.115 74602
H(5) H(29) 3.272 .
H(5) H(38) 3.193 56504
H(5) H(39) 3.314 56504
H(6) N(3) 3.409 .
H(6) C(33) 3.493 .
H(6) C(34) 3.255 .
H(6) H(10) 2.955 56501
H(6) H(25) 3.504 .
H(6) H(28) 3.136 .
H(7) C(48) 3.443 66603
H(7) C(49) 2.714 66603
H(7) C(50) 3.083 66603
H(7) H(27) 3.517 56504
H(7) H(34) 2.524 66603
H(7) H(35) 3.159 66603
H(7) H(37) 3.568 56504
H(8) C(48) 3.559 55504
H(8) C(49) 3.470 66603
H(8) C(49) 2.980 55504
H(8) C(50) 3.253 66603
H(8) C(50) 3.319 55504
H(8) C(51) 3.326 66603
H(8) H(34) 2.896 55504
H(8) H(35) 3.580 66603
H(8) H(35) 3.456 55504
H(9) C(29) 3.388 54501
H(9) C(47) 2.878 55504
H(9) C(48) 2.953 55504
H(9) C(49) 3.099 55504
H(9) C(50) 3.191 55504
H(9) C(51) 3.142 55504
H(9) C(52) 2.969 55504
H(9) H(21) 2.487 54501
H(9) H(33) 3.461 55504
H(9) H(37) 3.465 55504
H(9) H(41) 3.366 56504
H(10) N(3) 2.771 54501
H(10) C(23) 3.597 54501
H(10) C(34) 3.045 54501
H(10) H(6) 2.955 54501
H(10) H(13) 3.194 74602
H(10) H(16) 2.815 54501
H(10) H(21) 2.912 54501
H(10) H(25) 2.784 54501
H(10) H(40) 3.348 56504
H(11) N(3) 2.789 54501
H(11) C(20) 3.526 74602
H(11) C(21) 3.385 74602
H(11) C(34) 3.317 54501
H(11) H(13) 2.984 74602
H(11) H(14) 2.688 74602
H(11) H(25) 2.993 54501
H(11) H(40) 3.546 56504
H(12) C(21) 3.042 74602
H(12) C(22) 2.955 74602
H(12) C(54) 3.543 56504
H(12) H(14) 2.773 74602
H(12) H(15) 2.616 74602
H(12) H(29) 2.671 .
H(12) H(38) 3.261 56504
H(12) H(39) 3.394 56504
H(13) N(3) 3.026 74602
H(13) C(17) 3.577 75602
H(13) C(22) 3.473 74602
H(13) C(30) 3.222 74602
H(13) C(56) 3.381 77603
H(13) H(10) 3.194 75602
H(13) H(11) 2.984 75602
H(13) H(15) 3.110 74602
H(13) H(22) 2.701 74602
H(13) H(38) 3.475 56504
H(13) H(39) 3.320 77603
H(13) H(40) 2.732 77603
H(14) O(2) 3.589 56504
H(14) N(3) 3.483 74602
H(14) C(17) 3.586 75602
H(14) C(43) 3.225 75602
H(14) C(44) 3.063 75602
H(14) H(5) 3.115 75602
H(14) H(11) 2.688 75602
H(14) H(12) 2.773 75602
H(14) H(22) 3.442 74602
H(14) H(29) 2.722 75602
H(14) H(30) 2.396 75602
H(14) H(39) 3.556 77603
H(15) C(19) 3.345 75602
H(15) C(20) 3.589 75602
H(15) C(46) 3.304 56504
H(15) H(12) 2.616 75602
H(15) H(13) 3.110 75602
H(15) H(29) 3.286 75602
H(15) H(30) 3.384 75602
H(15) H(32) 2.849 56504
H(15) H(40) 3.008 57504
H(16) C(37) 3.516 56504
H(16) C(38) 3.495 56504
H(16) H(10) 2.815 56501
H(17) C(36) 3.143 .
H(17) C(37) 3.053 .
H(17) C(41) 3.498 .
H(17) C(42) 3.584 .
H(17) H(2) 3.112 66603
H(17) H(26) 3.144 .
H(17) H(28) 3.334 .
H(17) H(33) 3.447 .
H(18) C(37) 3.329 .
H(18) C(38) 2.907 .
H(18) C(39) 3.128 .
H(18) C(47) 3.248 .
H(18) C(48) 3.427 .
H(18) H(2) 3.042 66603
H(18) H(24) 3.586 .
H(18) H(27) 3.393 .
H(18) H(33) 3.244 .
H(18) H(35) 3.561 65502
H(19) N(1) 2.943 56501
H(19) C(1) 3.191 56501
H(19) C(28) 3.264 67603
H(19) H(1) 2.876 56501
H(19) H(19) 3.593 67603
H(19) H(20) 2.955 67603
H(19) H(24) 3.552 .
H(19) H(35) 2.972 65502
H(19) H(36) 3.440 65502
H(20) N(1) 3.140 56501
H(20) C(1) 3.000 56501
H(20) C(2) 3.528 56501
H(20) C(15) 3.566 56501
H(20) C(27) 3.342 67603
H(20) H(1) 3.077 56501
H(20) H(19) 2.955 67603
H(20) H(25) 2.995 .
H(21) C(15) 2.892 56501
H(21) C(16) 3.121 56501
H(21) C(34) 3.557 .
H(21) C(51) 3.118 56504
H(21) C(52) 3.162 56504
H(21) H(9) 2.487 56501
H(21) H(10) 2.912 56501
H(21) H(25) 3.128 .
H(21) H(36) 3.054 56504
H(21) H(37) 3.100 56504
H(22) O(2) 2.896 77603
H(22) N(4) 3.584 77603
H(22) C(20) 2.940 75602
H(22) C(21) 3.374 75602
H(22) C(54) 2.913 77603
H(22) C(55) 3.140 77603
H(22) H(13) 2.701 75602
H(22) H(14) 3.442 75602
H(22) H(23) 3.584 77603
H(22) H(30) 3.539 56501
H(22) H(38) 2.236 77603
H(22) H(39) 2.704 77603
H(23) C(30) 3.451 77603
H(23) C(31) 2.966 77603
H(23) C(32) 3.531 77603
H(23) C(54) 3.538 77603
H(23) C(55) 3.418 77603
H(23) H(22) 3.584 77603
H(23) H(23) 2.799 77603
H(23) H(31) 2.955 76603
H(23) H(38) 3.359 77603
H(23) H(39) 3.138 77603
H(24) C(24) 3.357 .
H(24) C(25) 3.244 .
H(24) C(26) 3.122 .
H(24) C(27) 3.104 .
H(24) C(28) 3.214 .
H(24) C(29) 3.333 .
H(24) H(4) 3.594 56501
H(24) H(18) 3.586 .
H(24) H(19) 3.552 .
H(25) C(4) 3.535 56501
H(25) C(5) 3.157 56501
H(25) C(16) 2.953 56501
H(25) C(17) 3.072 56501
H(25) C(28) 3.031 .
H(25) C(29) 3.115 .
H(25) H(4) 3.023 56501
H(25) H(6) 3.504 .
H(25) H(10) 2.784 56501
H(25) H(11) 2.993 56501
H(25) H(20) 2.995 .
H(25) H(21) 3.128 .
H(26) C(5) 3.449 .
H(26) H(3) 3.590 .
H(26) H(4) 3.308 .
H(26) H(17) 3.144 .
H(26) H(41) 3.085 54501
H(27) C(8) 3.505 56404
H(27) H(7) 3.517 56404
H(27) H(18) 3.393 .
H(27) H(34) 3.482 65502
H(27) H(35) 3.076 65502
H(28) C(9) 3.477 .
H(28) C(10) 2.984 .
H(28) C(11) 3.097 .
H(28) C(24) 3.500 .
H(28) C(25) 3.578 .
H(28) H(3) 3.337 .
H(28) H(6) 3.136 .
H(28) H(17) 3.334 .
H(29) C(8) 3.102 .
H(29) C(9) 3.087 .
H(29) C(10) 3.577 .
H(29) C(18) 3.531 .
H(29) C(19) 3.294 .
H(29) C(21) 3.510 74602
H(29) H(3) 3.540 .
H(29) H(5) 3.272 .
H(29) H(12) 2.671 .
H(29) H(14) 2.722 74602
H(29) H(15) 3.286 74602
H(30) O(2) 2.545 76603
H(30) N(3) 3.377 54501
H(30) C(21) 3.038 74602
H(30) C(22) 3.554 74602
H(30) C(30) 3.586 54501
H(30) H(14) 2.396 74602
H(30) H(15) 3.384 74602
H(30) H(22) 3.539 54501
H(31) O(2) 3.410 76603
H(31) C(55) 3.259 54501
H(31) C(56) 3.068 54501
H(31) C(57) 3.545 54501
H(31) H(4) 3.375 .
H(31) H(23) 2.955 76603
H(31) H(39) 3.447 54501
H(31) H(40) 3.162 54501
H(32) C(56) 2.778 54501
H(32) C(57) 3.010 54501
H(32) H(4) 3.213 .
H(32) H(15) 2.849 56404
H(32) H(40) 2.374 54501
H(32) H(41) 2.798 54501
H(33) O(1) 3.323 66603
H(33) H(9) 3.461 55404
H(33) H(17) 3.447 .
H(33) H(18) 3.244 .
H(34) O(1) 2.869 66603
H(34) C(13) 3.449 66603
H(34) C(51) 3.153 64502
H(34) C(52) 3.052 64502
H(34) H(7) 2.524 66603
H(34) H(8) 2.896 55404
H(34) H(27) 3.482 64502
H(34) H(36) 2.983 64502
H(34) H(37) 2.830 64502
H(35) H(7) 3.159 66603
H(35) H(8) 3.580 66603
H(35) H(8) 3.456 55404
H(35) H(18) 3.561 64502
H(35) H(19) 2.972 64502
H(35) H(27) 3.076 64502
H(35) H(42) 2.838 64502
H(36) O(1) 3.066 56404
H(36) N(1) 3.133 65502
H(36) C(1) 3.058 65502
H(36) C(29) 3.231 56404
H(36) H(1) 2.503 65502
H(36) H(19) 3.440 64502
H(36) H(21) 3.054 56404
H(36) H(34) 2.983 65502
H(37) O(1) 3.299 56404
H(37) C(6) 3.243 56404
H(37) C(10) 3.329 56404
H(37) C(11) 3.098 56404
H(37) H(7) 3.568 56404
H(37) H(9) 3.465 55404
H(37) H(21) 3.100 56404
H(37) H(34) 2.830 65502
H(38) C(18) 3.305 56404
H(38) C(19) 2.993 56404
H(38) C(20) 3.119 56404
H(38) C(21) 3.506 56404
H(38) C(30) 3.127 77603
H(38) H(5) 3.193 56404
H(38) H(12) 3.261 56404
H(38) H(13) 3.475 56404
H(38) H(22) 2.236 77603
H(38) H(23) 3.359 77603
H(39) C(19) 3.367 77603
H(39) C(20) 3.076 77603
H(39) C(21) 3.224 77603
H(39) C(30) 3.296 77603
H(39) C(31) 3.498 77603
H(39) H(5) 3.314 56404
H(39) H(12) 3.394 56404
H(39) H(13) 3.320 77603
H(39) H(14) 3.556 77603
H(39) H(22) 2.704 77603
H(39) H(23) 3.138 77603
H(39) H(31) 3.447 56501
H(40) C(16) 3.411 56404
H(40) C(17) 3.522 56404
H(40) C(20) 3.178 77603
H(40) C(45) 3.564 56501
H(40) C(46) 3.186 56501
H(40) H(10) 3.348 56404
H(40) H(11) 3.546 56404
H(40) H(13) 2.732 77603
H(40) H(15) 3.008 57404
H(40) H(31) 3.162 56501
H(40) H(32) 2.374 56501
H(41) C(5) 3.519 56501
H(41) C(13) 3.521 56404
H(41) C(14) 3.209 56404
H(41) C(15) 3.046 56404
H(41) C(16) 3.234 56404
H(41) C(17) 3.553 56404
H(41) C(46) 3.543 56501
H(41) H(4) 2.877 56501
H(41) H(9) 3.366 56404
H(41) H(26) 3.085 56501
H(41) H(32) 2.798 56501
H(42) N(1) 3.265 56501
H(42) C(5) 3.577 56501
H(42) H(4) 3.074 56501
H(42) H(35) 2.838 65502

loop_
_geom_torsion_atom_site_label_1
_geom_torsion_atom_site_label_2
_geom_torsion_atom_site_label_3
_geom_torsion_atom_site_label_4
_geom_torsion
C(1) N(1) C(5) C(4) -1.6(5)
C(5) N(1) C(1) C(2) 2.0(5)
O(1) N(2) C(3) C(2) -7.0(4)
O(1) N(2) C(3) C(4) 171.0(3)
O(1) N(2) C(6) C(7) 106.8(3)
O(1) N(2) C(6) C(11) -68.7(4)
C(3) N(2) C(6) C(7) -69.1(4)
C(3) N(2) C(6) C(11) 115.4(3)
C(6) N(2) C(3) C(2) 168.7(3)
C(6) N(2) C(3) C(4) -13.3(5)
C(30) N(3) C(34) C(33) 0.7(5)
C(34) N(3) C(30) C(31) 0.4(6)
O(2) N(4) C(32) C(31) -3.6(5)
O(2) N(4) C(32) C(33) 176.9(3)
O(2) N(4) C(35) C(36) 64.4(4)
O(2) N(4) C(35) C(40) -112.9(3)
C(32) N(4) C(35) C(36) -111.0(4)
C(32) N(4) C(35) C(40) 71.7(4)
C(35) N(4) C(32) C(31) 171.7(3)
C(35) N(4) C(32) C(33) -7.8(5)
N(1) C(1) C(2) C(3) -1.2(5)
C(1) C(2) C(3) N(2) 178.0(3)
C(1) C(2) C(3) C(4) -0.1(4)
N(2) C(3) C(4) C(5) -177.6(3)
C(2) C(3) C(4) C(5) 0.5(5)
C(3) C(4) C(5) N(1) 0.4(5)
N(2) C(6) C(7) C(8) -177.0(3)
N(2) C(6) C(7) C(12) -1.1(4)
N(2) C(6) C(11) C(10) 174.5(3)
N(2) C(6) C(11) C(24) -6.3(5)
C(7) C(6) C(11) C(10) -0.8(5)
C(7) C(6) C(11) C(24) 178.5(3)
C(11) C(6) C(7) C(8) -1.7(5)
C(11) C(6) C(7) C(12) 174.3(3)
C(6) C(7) C(8) C(9) 3.2(5)
C(6) C(7) C(12) C(13) -55.1(4)
C(6) C(7) C(12) C(17) 129.3(3)
C(8) C(7) C(12) C(13) 120.7(3)
C(8) C(7) C(12) C(17) -54.9(4)
C(12) C(7) C(8) C(9) -172.7(3)
C(7) C(8) C(9) C(10) -2.3(5)
C(7) C(8) C(9) C(18) 176.5(3)
C(8) C(9) C(10) C(11) -0.4(5)
C(8) C(9) C(18) C(19) 42.8(5)
C(8) C(9) C(18) C(23) -132.9(3)
C(10) C(9) C(18) C(19) -138.4(3)
C(10) C(9) C(18) C(23) 45.9(5)
C(18) C(9) C(10) C(11) -179.2(3)
C(9) C(10) C(11) C(6) 1.8(5)
C(9) C(10) C(11) C(24) -177.4(3)
C(6) C(11) C(24) C(25) -49.3(4)
C(6) C(11) C(24) C(29) 133.8(3)
C(10) C(11) C(24) C(25) 129.9(3)
C(10) C(11) C(24) C(29) -47.0(4)
C(7) C(12) C(13) C(14) -175.7(3)
C(7) C(12) C(17) C(16) 175.7(2)
C(13) C(12) C(17) C(16) 0.0(3)
C(17) C(12) C(13) C(14) -0.0(4)
C(12) C(13) C(14) C(15) 0.5(5)
C(13) C(14) C(15) C(16) -0.8(5)
C(14) C(15) C(16) C(17) 0.9(5)
C(15) C(16) C(17) C(12) -0.5(4)
C(9) C(18) C(19) C(20) -177.0(3)
C(9) C(18) C(23) C(22) 175.9(3)
C(19) C(18) C(23) C(22) 0.2(5)
C(23) C(18) C(19) C(20) -1.3(5)
C(18) C(19) C(20) C(21) 0.8(5)
C(19) C(20) C(21) C(22) 0.8(5)
C(20) C(21) C(22) C(23) -1.8(5)
C(21) C(22) C(23) C(18) 1.3(5)
C(11) C(24) C(25) C(26) -176.9(3)
C(11) C(24) C(29) C(28) 176.6(3)
C(25) C(24) C(29) C(28) -0.4(5)
C(29) C(24) C(25) C(26) 0.0(4)
C(24) C(25) C(26) C(27) 0.4(5)
C(25) C(26) C(27) C(28) -0.5(5)
C(26) C(27) C(28) C(29) 0.1(4)
C(27) C(28) C(29) C(24) 0.3(5)
N(3) C(30) C(31) C(32) -0.3(6)
C(30) C(31) C(32) N(4) 179.7(3)
C(30) C(31) C(32) C(33) -0.7(5)
N(4) C(32) C(33) C(34) -178.8(3)
C(31) C(32) C(33) C(34) 1.7(5)
C(32) C(33) C(34) N(3) -1.7(5)
N(4) C(35) C(36) C(37) -179.8(3)
N(4) C(35) C(36) C(41) -1.7(5)
N(4) C(35) C(40) C(39) -178.1(3)
N(4) C(35) C(40) C(53) 4.8(5)
C(36) C(35) C(40) C(39) 4.7(5)
C(36) C(35) C(40) C(53) -172.4(3)
C(40) C(35) C(36) C(37) -2.6(5)
C(40) C(35) C(36) C(41) 175.5(3)
C(35) C(36) C(37) C(38) -1.1(5)
C(35) C(36) C(41) C(42) 49.1(5)
C(35) C(36) C(41) C(46) -130.7(3)
C(37) C(36) C(41) C(42) -132.7(3)
C(37) C(36) C(41) C(46) 47.4(4)
C(41) C(36) C(37) C(38) -179.3(3)
C(36) C(37) C(38) C(39) 2.4(5)
C(36) C(37) C(38) C(47) -177.1(3)
C(37) C(38) C(39) C(40) -0.2(4)
C(37) C(38) C(47) C(48) 28.9(5)
C(37) C(38) C(47) C(52) -151.0(3)
C(39) C(38) C(47) C(48) -150.6(3)
C(39) C(38) C(47) C(52) 29.4(5)
C(47) C(38) C(39) C(40) 179.4(3)
C(38) C(39) C(40) C(35) -3.3(5)
C(38) C(39) C(40) C(53) 173.9(3)
C(35) C(40) C(53) C(54) 48.6(4)
C(35) C(40) C(53) C(58) -137.2(3)
C(39) C(40) C(53) C(54) -128.5(3)
C(39) C(40) C(53) C(58) 45.7(4)
C(36) C(41) C(42) C(43) -178.7(3)
C(36) C(41) C(46) C(45) 178.7(3)
C(42) C(41) C(46) C(45) -1.1(5)
C(46) C(41) C(42) C(43) 1.1(5)
C(41) C(42) C(43) C(44) 0.2(5)
C(42) C(43) C(44) C(45) -1.5(6)
C(43) C(44) C(45) C(46) 1.5(6)
C(44) C(45) C(46) C(41) -0.2(5)
C(38) C(47) C(48) C(49) -178.4(3)
C(38) C(47) C(52) C(51) 179.8(3)
C(48) C(47) C(52) C(51) -0.2(4)
C(52) C(47) C(48) C(49) 1.6(5)
C(47) C(48) C(49) C(50) -1.6(5)
C(48) C(49) C(50) C(51) 0.1(4)
C(49) C(50) C(51) C(52) 1.4(6)
C(50) C(51) C(52) C(47) -1.3(5)
C(40) C(53) C(54) C(55) 173.1(3)
C(40) C(53) C(58) C(57) -173.0(3)
C(54) C(53) C(58) C(57) 1.3(4)
C(58) C(53) C(54) C(55) -1.2(4)
C(53) C(54) C(55) C(56) 0.1(3)
C(54) C(55) C(56) C(57) 0.9(5)
C(55) C(56) C(57) C(58) -0.8(5)
C(56) C(57) C(58) C(53) -0.3(4)
